data_4084261
loop_
_publ_author_name
'Borr\'e, Etienne'
'Dahm, Georges'
'Aliprandi, Alessandro'
'Mauro, Matteo'
'Dagorne, Samuel'
'Bellemin-Laponnaz, St\'ephane'

_publ_section_title
;
 Tridentate Complexes of Group 10 Bearing Bis-Aryloxide N-Heterocyclic
 Carbene Ligands: Synthesis, Structural, Spectroscopic, and
 Computational Characterization
;
_journal_issue 17
_journal_name_full Organometallics
_journal_page_first 4374
_journal_paper_doi 10.1021/om5003446
_journal_volume 33
_journal_year 2014
_chemical_formula_moiety 'C37 H51 Cl N2 O3 Pt S'
_chemical_formula_sum 'C37 H51 Cl N2 O3 Pt S'
_chemical_formula_weight 834.40
_chemical_name_systematic
;
 ?
;
_space_group_IT_number 15
_symmetry_cell_setting monoclinic
_symmetry_space_group_name_Hall '-C 2yc'
_symmetry_space_group_name_H-M 'C 1 2/c 1'
_atom_sites_solution_hydrogens geom
_atom_sites_solution_primary direct
_atom_sites_solution_secondary difmap
_audit_creation_method SHELXL-97
_cell_angle_alpha 90.00
_cell_angle_beta 131.834(2)
_cell_angle_gamma 90.00
_cell_formula_units_Z 8
_cell_length_a 27.7907(16)
_cell_length_b 19.4404(13)
_cell_length_c 20.2932(11)
_cell_measurement_reflns_used 80959
_cell_measurement_temperature 173(2)
_cell_measurement_theta_max 27.485
_cell_measurement_theta_min 0.998
_cell_volume 8168.8(9)
_computing_cell_refinement 'Denzo (Nonius B.V., 1998)'
_computing_data_collection 'Collect (Nonius B.V., 1998)'
_computing_data_reduction 'Denzo (Nonius B.V., 1998)'
_computing_molecular_graphics 'PLATON 98 (Spek, 1998)'
_computing_publication_material 'SHELXL-97 (Sheldrick, 1997)'
_computing_structure_refinement 'SHELXL-97 (Sheldrick, 1997)'
_computing_structure_solution 'SHELXS-97 (Sheldrick, 1997)'
_diffrn_ambient_temperature 173(2)
_diffrn_measured_fraction_theta_full 0.986
_diffrn_measured_fraction_theta_max 0.986
_diffrn_measurement_device_type KappaCCD
_diffrn_measurement_method 'phi and omega scans'
_diffrn_radiation_monochromator graphite
_diffrn_radiation_source 'sealed tube'
_diffrn_radiation_type MoK\a
_diffrn_radiation_wavelength 0.71073
_diffrn_reflns_av_R_equivalents 0.0721
_diffrn_reflns_av_sigmaI/netI 0.0826
_diffrn_reflns_limit_h_max 35
_diffrn_reflns_limit_h_min -35
_diffrn_reflns_limit_k_max 23
_diffrn_reflns_limit_k_min -25
_diffrn_reflns_limit_l_max 26
_diffrn_reflns_limit_l_min -23
_diffrn_reflns_number 24463
_diffrn_reflns_theta_full 27.45
_diffrn_reflns_theta_max 27.45
_diffrn_reflns_theta_min 1.44
_exptl_absorpt_coefficient_mu 3.585
_exptl_absorpt_correction_T_max 0.60074
_exptl_absorpt_correction_T_min 0.43623
_exptl_absorpt_correction_type multi-scan
_exptl_absorpt_process_details 'MULscanABS in PLATON (Spek, 2003)'
_exptl_crystal_colour colorless
_exptl_crystal_density_diffrn 1.357
_exptl_crystal_density_method 'not measured'
_exptl_crystal_description block
_exptl_crystal_F_000 3376
_exptl_crystal_size_max 0.25
_exptl_crystal_size_mid 0.24
_exptl_crystal_size_min 0.20
_platon_squeeze_details
;
The residual electron density was assigned to one molecule of the
pentane solvent [531/8 = 66 e per asymmetric unit; one molecule
of C5H12 would give 42 e]. 
;
_refine_diff_density_max 2.007
_refine_diff_density_min -2.097
_refine_diff_density_rms 0.253
_refine_ls_extinction_method none
_refine_ls_goodness_of_fit_ref 1.113
_refine_ls_hydrogen_treatment constr
_refine_ls_matrix_type full
_refine_ls_number_parameters 420
_refine_ls_number_reflns 9211
_refine_ls_number_restraints 0
_refine_ls_restrained_S_all 1.113
_refine_ls_R_factor_all 0.1001
_refine_ls_R_factor_gt 0.0640
_refine_ls_shift/su_max 0.001
_refine_ls_shift/su_mean 0.000
_refine_ls_structure_factor_coef Fsqd
_refine_ls_weighting_details 'calc w=1/[\s^2^(Fo^2^)+(0.0907P)^2^+43.2482P] where P=(Fo^2^+2Fc^2^)/3'
_refine_ls_weighting_scheme calc
_refine_ls_wR_factor_gt 0.1799
_refine_ls_wR_factor_ref 0.1913
_reflns_number_gt 6077
_reflns_number_total 9211
_reflns_threshold_expression I>2\s(I)
_cod_data_source_file om5003446_si_003.cif
_cod_data_source_block 4Pt
_cod_depositor_comments
;
The following automatic conversions were performed:

'_symmetry_cell_setting' value 'Monoclinic' changed to 'monoclinic'
according to
/home/saulius/struct/COD-crude-data--automatic-downloads/rss-feeds/ACS/lib/dictionaries/cif_core.dic
dictionary named 'cif_core.dic' version 2.4.2 from 2011-04-26.

Automatic conversion script
Id: cif_fix_values 2281 2013-09-26 08:29:07Z andrius 
;
_cod_original_cell_volume 8168.8(8)
_cod_original_sg_symbol_H-M 'C 2/c'
_cod_database_code 4084261

loop_
_symmetry_equiv_pos_as_xyz
'x, y, z'
'-x, y, -z+1/2'
'x+1/2, y+1/2, z'
'-x+1/2, y+1/2, -z+1/2'
'-x, -y, -z'
'x, -y, z-1/2'
'-x+1/2, -y+1/2, -z'
'x+1/2, -y+1/2, z-1/2'

loop_
_atom_site_label
_atom_site_type_symbol
_atom_site_fract_x
_atom_site_fract_y
_atom_site_fract_z
_atom_site_U_iso_or_equiv
_atom_site_adp_type
_atom_site_occupancy
_atom_site_symmetry_multiplicity
_atom_site_calc_flag
_atom_site_refinement_flags
C1 C 0.3803(4) 0.1474(5) 0.5884(6) 0.041(2) Uani 1 1 d .
C2 C 0.3276(4) 0.2228(4) 0.6075(5) 0.0368(19) Uani 1 1 d .
C3 C 0.2878(4) 0.2558(5) 0.6145(6) 0.043(2) Uani 1 1 d .
H3 H 0.2614 0.2307 0.6203 0.052 Uiso 1 1 calc R
C4 C 0.2870(4) 0.3278(5) 0.6130(5) 0.045(2) Uani 1 1 d .
H4 H 0.2599 0.3520 0.6182 0.054 Uiso 1 1 calc R
C5 C 0.3260(4) 0.3648(5) 0.6040(6) 0.051(2) Uani 1 1 d .
H5 H 0.3251 0.4136 0.6039 0.061 Uiso 1 1 calc R
C6 C 0.3643(4) 0.3328(5) 0.5954(6) 0.046(2) Uani 1 1 d .
H6 H 0.3901 0.3581 0.5887 0.055 Uiso 1 1 calc R
C7 C 0.3652(4) 0.2603(5) 0.5968(6) 0.047(2) Uani 1 1 d .
C8 C 0.3093(4) 0.0951(4) 0.6060(6) 0.0363(19) Uani 1 1 d .
C9 C 0.2945(4) 0.0378(5) 0.5537(6) 0.041(2) Uani 1 1 d .
C10 C 0.2573(4) -0.0171(5) 0.5494(6) 0.045(2) Uani 1 1 d .
C11 C 0.2397(4) -0.0082(5) 0.5984(6) 0.050(2) Uani 1 1 d .
H11 H 0.2134 -0.0428 0.5936 0.060 Uiso 1 1 calc R
C12 C 0.2575(4) 0.0476(4) 0.6549(6) 0.041(2) Uani 1 1 d .
C13 C 0.2928(4) 0.0987(5) 0.6573(6) 0.0384(19) Uani 1 1 d .
H13 H 0.3062 0.1373 0.6948 0.046 Uiso 1 1 calc R
C14 C 0.2385(5) -0.0823(5) 0.4932(7) 0.049(2) Uani 1 1 d .
C15 C 0.1997(6) -0.0624(5) 0.3961(7) 0.058(3) Uani 1 1 d .
H15A H 0.2279 -0.0381 0.3908 0.087 Uiso 1 1 calc R
H15B H 0.1638 -0.0323 0.3759 0.087 Uiso 1 1 calc R
H15C H 0.1827 -0.1040 0.3595 0.087 Uiso 1 1 calc R
C16 C 0.3009(6) -0.1204(6) 0.5319(9) 0.073(3) Uani 1 1 d .
H16A H 0.2901 -0.1640 0.5007 0.109 Uiso 1 1 calc R
H16B H 0.3261 -0.1294 0.5949 0.109 Uiso 1 1 calc R
H16C H 0.3264 -0.0919 0.5250 0.109 Uiso 1 1 calc R
C17 C 0.1960(6) -0.1316(6) 0.4945(8) 0.071(3) Uani 1 1 d .
H17A H 0.1831 -0.1706 0.4550 0.107 Uiso 1 1 calc R
H17B H 0.1574 -0.1072 0.4746 0.107 Uiso 1 1 calc R
H17C H 0.2203 -0.1486 0.5549 0.107 Uiso 1 1 calc R
C18 C 0.2317(5) 0.0540(5) 0.7017(7) 0.052(2) Uani 1 1 d .
C19 C 0.2408(8) -0.0162(5) 0.7466(10) 0.089(5) Uani 1 1 d .
H19A H 0.2215 -0.0134 0.7730 0.134 Uiso 1 1 calc R
H19B H 0.2870 -0.0264 0.7928 0.134 Uiso 1 1 calc R
H19C H 0.2197 -0.0529 0.7021 0.134 Uiso 1 1 calc R
C20 C 0.1608(6) 0.0699(6) 0.6354(9) 0.073(4) Uani 1 1 d .
H20A H 0.1458 0.0804 0.6665 0.110 Uiso 1 1 calc R
H20B H 0.1371 0.0301 0.5967 0.110 Uiso 1 1 calc R
H20C H 0.1531 0.1097 0.5998 0.110 Uiso 1 1 calc R
C21 C 0.2684(6) 0.1089(5) 0.7740(7) 0.063(3) Uani 1 1 d .
H21A H 0.2608 0.1541 0.7471 0.094 Uiso 1 1 calc R
H21B H 0.3147 0.0986 0.8154 0.094 Uiso 1 1 calc R
H21C H 0.2532 0.1093 0.8059 0.094 Uiso 1 1 calc R
C22 C 0.4185(4) 0.2318(5) 0.5386(6) 0.042(2) Uani 1 1 d .
C23 C 0.4735(4) 0.2722(5) 0.5832(6) 0.049(2) Uani 1 1 d .
C24 C 0.4917(4) 0.2955(5) 0.5375(6) 0.050(2) Uani 1 1 d .
C25 C 0.4549(5) 0.2741(5) 0.4506(6) 0.047(2) Uani 1 1 d .
H25 H 0.4675 0.2885 0.4192 0.056 Uiso 1 1 calc R
C26 C 0.4007(4) 0.2326(4) 0.4072(6) 0.042(2) Uani 1 1 d .
C27 C 0.3832(4) 0.2123(5) 0.4533(5) 0.040(2) Uani 1 1 d .
H27 H 0.3461 0.1844 0.4253 0.048 Uiso 1 1 calc R
C28 C 0.5526(6) 0.3407(7) 0.5836(8) 0.076(4) Uani 1 1 d .
C29 C 0.5516(7) 0.4012(8) 0.6256(10) 0.103(5) Uani 1 1 d .
H29A H 0.5166 0.4320 0.5800 0.154 Uiso 1 1 calc R
H29B H 0.5930 0.4254 0.6601 0.154 Uiso 1 1 calc R
H29C H 0.5445 0.3867 0.6648 0.154 Uiso 1 1 calc R
C30 C 0.5578(6) 0.3661(7) 0.5150(9) 0.092(5) Uani 1 1 d .
H30A H 0.5150 0.3804 0.4604 0.138 Uiso 1 1 calc R
H30B H 0.5740 0.3287 0.5021 0.138 Uiso 1 1 calc R
H30C H 0.5875 0.4053 0.5399 0.138 Uiso 1 1 calc R
C31 C 0.6115(6) 0.2973(10) 0.6526(9) 0.115(6) Uani 1 1 d .
H31A H 0.6505 0.3258 0.6846 0.173 Uiso 1 1 calc R
H31B H 0.6142 0.2592 0.6236 0.173 Uiso 1 1 calc R
H31C H 0.6081 0.2789 0.6943 0.173 Uiso 1 1 calc R
C32 C 0.3632(5) 0.2067(5) 0.3111(6) 0.051(2) Uani 1 1 d .
C33 C 0.3679(7) 0.2570(7) 0.2585(8) 0.092(4) Uani 1 1 d .
H33A H 0.3395 0.2419 0.1968 0.138 Uiso 1 1 calc R
H33B H 0.4126 0.2588 0.2835 0.138 Uiso 1 1 calc R
H33C H 0.3547 0.3028 0.2613 0.138 Uiso 1 1 calc R
C34 C 0.3919(6) 0.1370(6) 0.3182(8) 0.068(3) Uani 1 1 d .
H34A H 0.3819 0.1031 0.3434 0.102 Uiso 1 1 calc R
H34B H 0.4389 0.1414 0.3566 0.102 Uiso 1 1 calc R
H34C H 0.3734 0.1220 0.2593 0.102 Uiso 1 1 calc R
C35 C 0.2916(5) 0.1961(6) 0.2614(7) 0.061(3) Uani 1 1 d .
H35A H 0.2761 0.2342 0.2747 0.091 Uiso 1 1 calc R
H35B H 0.2859 0.1526 0.2799 0.091 Uiso 1 1 calc R
H35C H 0.2669 0.1949 0.1976 0.091 Uiso 1 1 calc R
C36 C 0.5241(5) 0.0970(7) 0.5751(7) 0.065(3) Uani 1 1 d .
H36A H 0.4939 0.1297 0.5276 0.098 Uiso 1 1 calc R
H36B H 0.5201 0.0523 0.5495 0.098 Uiso 1 1 calc R
H36C H 0.5683 0.1142 0.6106 0.098 Uiso 1 1 calc R
C37 C 0.5533(5) 0.0159(6) 0.7112(7) 0.067(3) Uani 1 1 d .
H37A H 0.5984 0.0247 0.7406 0.101 Uiso 1 1 calc R
H37B H 0.5379 -0.0252 0.6740 0.101 Uiso 1 1 calc R
H37C H 0.5500 0.0085 0.7559 0.101 Uiso 1 1 calc R
N1 N 0.3390(3) 0.1525(4) 0.6027(4) 0.0349(15) Uani 1 1 d .
N2 N 0.3950(3) 0.2123(4) 0.5820(5) 0.0410(17) Uani 1 1 d .
O1 O 0.3122(3) 0.0321(3) 0.5058(4) 0.0426(14) Uani 1 1 d .
O2 O 0.5100(3) 0.2862(4) 0.6711(4) 0.064(2) Uani 1 1 d .
O3 O 0.5317(3) 0.1472(3) 0.7039(4) 0.0505(16) Uani 1 1 d .
S1 S 0.50545(11) 0.08738(15) 0.64476(16) 0.0491(6) Uani 1 1 d .
Pt1 Pt 0.403128(15) 0.061022(19) 0.56638(2) 0.04147(15) Uani 1 1 d .
Cl1 Cl 0.41702(12) -0.04106(15) 0.51865(19) 0.0618(7) Uani 1 1 d .
H2 H 0.4946 0.2628 0.6900 0.050 Uiso 1 1 d .

loop_
_atom_site_aniso_label
_atom_site_aniso_U_11
_atom_site_aniso_U_22
_atom_site_aniso_U_33
_atom_site_aniso_U_23
_atom_site_aniso_U_13
_atom_site_aniso_U_12
C1 0.036(4) 0.054(6) 0.043(5) 0.001(4) 0.031(4) 0.000(4)
C2 0.025(4) 0.043(5) 0.036(4) 0.005(4) 0.018(4) 0.002(3)
C3 0.032(4) 0.058(6) 0.045(5) -0.001(4) 0.028(4) 0.001(4)
C4 0.044(5) 0.044(6) 0.036(5) -0.002(4) 0.022(4) 0.000(4)
C5 0.050(6) 0.041(5) 0.049(5) 0.001(4) 0.028(5) 0.007(4)
C6 0.037(5) 0.049(6) 0.051(5) -0.003(4) 0.029(4) -0.009(4)
C7 0.030(4) 0.065(7) 0.042(5) -0.007(5) 0.022(4) -0.001(4)
C8 0.036(4) 0.037(5) 0.046(5) 0.008(4) 0.032(4) 0.007(4)
C9 0.034(4) 0.054(5) 0.042(5) 0.007(4) 0.028(4) 0.008(4)
C10 0.052(5) 0.039(5) 0.056(5) 0.006(4) 0.040(5) -0.002(4)
C11 0.048(5) 0.054(6) 0.063(6) 0.004(5) 0.043(5) 0.006(5)
C12 0.047(5) 0.042(5) 0.051(5) 0.001(4) 0.039(5) 0.002(4)
C13 0.040(5) 0.040(5) 0.049(5) 0.004(4) 0.036(4) 0.007(4)
C14 0.074(7) 0.032(5) 0.063(6) -0.007(4) 0.055(6) -0.010(5)
C15 0.080(8) 0.050(6) 0.065(6) -0.023(5) 0.057(6) -0.023(5)
C16 0.098(9) 0.041(6) 0.113(10) -0.001(6) 0.084(9) 0.002(6)
C17 0.096(9) 0.066(8) 0.083(8) -0.021(6) 0.073(8) -0.030(7)
C18 0.064(6) 0.051(6) 0.069(6) -0.007(5) 0.057(6) 0.000(5)
C19 0.200(15) 0.032(6) 0.156(12) 0.029(7) 0.169(13) 0.034(7)
C20 0.074(8) 0.074(8) 0.116(10) 0.010(7) 0.082(8) 0.018(6)
C21 0.101(8) 0.052(6) 0.094(8) -0.013(6) 0.089(8) -0.006(6)
C22 0.038(5) 0.046(5) 0.050(5) 0.008(4) 0.033(4) 0.004(4)
C23 0.039(5) 0.062(6) 0.049(5) -0.008(5) 0.030(5) -0.005(4)
C24 0.038(5) 0.066(7) 0.051(5) 0.006(5) 0.032(5) -0.007(4)
C25 0.055(6) 0.048(6) 0.049(5) 0.003(4) 0.039(5) -0.008(5)
C26 0.046(5) 0.033(5) 0.048(5) 0.000(4) 0.031(5) -0.001(4)
C27 0.024(4) 0.054(5) 0.042(5) -0.001(4) 0.022(4) -0.008(4)
C28 0.064(7) 0.109(10) 0.067(7) -0.017(7) 0.049(7) -0.042(7)
C29 0.113(11) 0.098(11) 0.134(13) -0.048(10) 0.098(11) -0.072(10)
C30 0.095(9) 0.113(11) 0.096(9) -0.026(8) 0.075(9) -0.062(9)
C31 0.040(7) 0.211(19) 0.080(9) 0.022(11) 0.034(7) -0.029(9)
C32 0.059(6) 0.049(6) 0.048(5) -0.004(5) 0.036(5) -0.010(5)
C33 0.126(12) 0.094(10) 0.061(7) -0.005(7) 0.065(9) -0.022(9)
C34 0.074(8) 0.058(7) 0.083(8) -0.005(6) 0.057(7) 0.011(6)
C35 0.049(6) 0.069(7) 0.050(6) -0.011(5) 0.027(5) -0.011(5)
C36 0.054(6) 0.104(9) 0.062(6) -0.021(6) 0.049(6) -0.002(6)
C37 0.041(6) 0.087(9) 0.065(7) -0.021(6) 0.032(5) 0.006(5)
N1 0.029(3) 0.047(4) 0.035(4) 0.004(3) 0.024(3) 0.004(3)
N2 0.037(4) 0.047(4) 0.047(4) 0.000(3) 0.032(4) -0.007(3)
O1 0.038(3) 0.055(4) 0.049(3) 0.006(3) 0.035(3) 0.004(3)
O2 0.052(4) 0.100(6) 0.047(4) -0.020(4) 0.036(4) -0.030(4)
O3 0.040(3) 0.064(4) 0.049(4) -0.007(3) 0.031(3) 0.000(3)
S1 0.0322(11) 0.0736(16) 0.0486(13) -0.0083(12) 0.0298(11) 0.0010(11)
Pt1 0.0339(2) 0.0562(3) 0.0442(2) -0.00502(17) 0.03014(18) 0.00127(16)
Cl1 0.0513(14) 0.0751(17) 0.0744(17) -0.0251(14) 0.0482(14) -0.0043(12)

loop_
_atom_type_symbol
_atom_type_description
_atom_type_scat_dispersion_real
_atom_type_scat_dispersion_imag
_atom_type_scat_source
C C 0.0033 0.0016 'International Tables Vol C Tables 4.2.6.8 and 6.1.1.4'
H H 0.0000 0.0000 'International Tables Vol C Tables 4.2.6.8 and 6.1.1.4'
N N 0.0061 0.0033 'International Tables Vol C Tables 4.2.6.8 and 6.1.1.4'
O O 0.0106 0.0060 'International Tables Vol C Tables 4.2.6.8 and 6.1.1.4'
S S 0.1246 0.1234 'International Tables Vol C Tables 4.2.6.8 and 6.1.1.4'
Pt Pt -1.7033 8.3905 'International Tables Vol C Tables 4.2.6.8 and 6.1.1.4'
Cl Cl 0.1484 0.1585 'International Tables Vol C Tables 4.2.6.8 and 6.1.1.4'

loop_
_geom_angle_atom_site_label_1
_geom_angle_atom_site_label_2
_geom_angle_atom_site_label_3
_geom_angle
N2 C1 N1 107.5(7)
N2 C1 Pt1 127.9(6)
N1 C1 Pt1 124.1(6)
C3 C2 C7 120.6(9)
C3 C2 N1 133.8(8)
C7 C2 N1 105.4(7)
C2 C3 C4 118.0(8)
C2 C3 H3 121.0
C4 C3 H3 121.0
C3 C4 C5 120.7(9)
C3 C4 H4 119.7
C5 C4 H4 119.7
C6 C5 C4 121.7(9)
C6 C5 H5 119.1
C4 C5 H5 119.1
C5 C6 C7 117.7(9)
C5 C6 H6 121.1
C7 C6 H6 121.1
C2 C7 N2 107.0(8)
C2 C7 C6 121.2(8)
N2 C7 C6 131.6(8)
C13 C8 C9 122.0(8)
C13 C8 N1 119.3(8)
C9 C8 N1 118.7(7)
O1 C9 C8 123.0(8)
O1 C9 C10 118.9(8)
C8 C9 C10 118.1(7)
C11 C10 C9 116.5(9)
C11 C10 C14 121.8(8)
C9 C10 C14 121.7(8)
C10 C11 C12 125.6(9)
C10 C11 H11 117.2
C12 C11 H11 117.2
C13 C12 C11 116.3(8)
C13 C12 C18 122.5(8)
C11 C12 C18 120.8(8)
C12 C13 C8 121.4(8)
C12 C13 H13 119.3
C8 C13 H13 119.3
C16 C14 C17 108.1(9)
C16 C14 C15 111.4(8)
C17 C14 C15 106.8(9)
C16 C14 C10 107.9(9)
C17 C14 C10 112.6(8)
C15 C14 C10 110.0(8)
C14 C15 H15A 109.5
C14 C15 H15B 109.5
H15A C15 H15B 109.5
C14 C15 H15C 109.5
H15A C15 H15C 109.5
H15B C15 H15C 109.5
C14 C16 H16A 109.5
C14 C16 H16B 109.5
H16A C16 H16B 109.5
C14 C16 H16C 109.5
H16A C16 H16C 109.5
H16B C16 H16C 109.5
C14 C17 H17A 109.5
C14 C17 H17B 109.5
H17A C17 H17B 109.5
C14 C17 H17C 109.5
H17A C17 H17C 109.5
H17B C17 H17C 109.5
C20 C18 C21 110.7(9)
C20 C18 C12 109.9(9)
C21 C18 C12 111.3(8)
C20 C18 C19 107.9(9)
C21 C18 C19 107.8(9)
C12 C18 C19 109.2(7)
C18 C19 H19A 109.5
C18 C19 H19B 109.5
H19A C19 H19B 109.5
C18 C19 H19C 109.5
H19A C19 H19C 109.5
H19B C19 H19C 109.5
C18 C20 H20A 109.5
C18 C20 H20B 109.5
H20A C20 H20B 109.5
C18 C20 H20C 109.5
H20A C20 H20C 109.5
H20B C20 H20C 109.5
C18 C21 H21A 109.5
C18 C21 H21B 109.5
H21A C21 H21B 109.5
C18 C21 H21C 109.5
H21A C21 H21C 109.5
H21B C21 H21C 109.5
C27 C22 C23 122.3(8)
C27 C22 N2 117.8(8)
C23 C22 N2 119.8(8)
O2 C23 C22 119.9(8)
O2 C23 C24 121.3(8)
C22 C23 C24 118.7(8)
C25 C24 C23 117.4(8)
C25 C24 C28 121.3(8)
C23 C24 C28 121.2(9)
C24 C25 C26 123.2(8)
C24 C25 H25 118.4
C26 C25 H25 118.4
C27 C26 C25 117.7(8)
C27 C26 C32 121.1(8)
C25 C26 C32 121.2(8)
C22 C27 C26 120.6(8)
C22 C27 H27 119.7
C26 C27 H27 119.7
C29 C28 C31 109.7(12)
C29 C28 C24 111.7(10)
C31 C28 C24 108.4(11)
C29 C28 C30 108.1(11)
C31 C28 C30 108.2(10)
C24 C28 C30 110.7(9)
C28 C29 H29A 109.5
C28 C29 H29B 109.5
H29A C29 H29B 109.5
C28 C29 H29C 109.5
H29A C29 H29C 109.5
H29B C29 H29C 109.5
C28 C30 H30A 109.5
C28 C30 H30B 109.5
H30A C30 H30B 109.5
C28 C30 H30C 109.5
H30A C30 H30C 109.5
H30B C30 H30C 109.5
C28 C31 H31A 109.5
C28 C31 H31B 109.5
H31A C31 H31B 109.5
C28 C31 H31C 109.5
H31A C31 H31C 109.5
H31B C31 H31C 109.5
C33 C32 C34 110.7(9)
C33 C32 C35 107.8(9)
C34 C32 C35 108.1(8)
C33 C32 C26 111.9(8)
C34 C32 C26 107.3(8)
C35 C32 C26 111.0(8)
C32 C33 H33A 109.5
C32 C33 H33B 109.5
H33A C33 H33B 109.5
C32 C33 H33C 109.5
H33A C33 H33C 109.5
H33B C33 H33C 109.5
C32 C34 H34A 109.5
C32 C34 H34B 109.5
H34A C34 H34B 109.5
C32 C34 H34C 109.5
H34A C34 H34C 109.5
H34B C34 H34C 109.5
C32 C35 H35A 109.5
C32 C35 H35B 109.5
H35A C35 H35B 109.5
C32 C35 H35C 109.5
H35A C35 H35C 109.5
H35B C35 H35C 109.5
S1 C36 H36A 109.5
S1 C36 H36B 109.5
H36A C36 H36B 109.5
S1 C36 H36C 109.5
H36A C36 H36C 109.5
H36B C36 H36C 109.5
S1 C37 H37A 109.5
S1 C37 H37B 109.5
H37A C37 H37B 109.5
S1 C37 H37C 109.5
H37A C37 H37C 109.5
H37B C37 H37C 109.5
C1 N1 C8 123.5(7)
C1 N1 C2 110.0(7)
C8 N1 C2 126.3(6)
C1 N2 C7 109.8(7)
C1 N2 C22 125.7(7)
C7 N2 C22 121.6(7)
C9 O1 Pt1 116.5(5)
C23 O2 H2 108.5
O3 S1 C37 106.7(5)
O3 S1 C36 108.2(5)
C37 S1 C36 102.4(5)
O3 S1 Pt1 118.2(3)
C37 S1 Pt1 108.7(4)
C36 S1 Pt1 111.4(4)
C1 Pt1 O1 85.0(3)
C1 Pt1 S1 95.4(3)
O1 Pt1 S1 174.14(17)
C1 Pt1 Cl1 171.8(3)
O1 Pt1 Cl1 89.81(19)
S1 Pt1 Cl1 90.36(9)

loop_
_geom_bond_atom_site_label_1
_geom_bond_atom_site_label_2
_geom_bond_distance
C1 N2 1.358(11)
C1 N1 1.364(9)
C1 Pt1 1.950(9)
C2 C3 1.367(11)
C2 C7 1.405(12)
C2 N1 1.420(11)
C3 C4 1.399(13)
C3 H3 0.9500
C4 C5 1.412(13)
C4 H4 0.9500
C5 C6 1.340(12)
C5 H5 0.9500
C6 C7 1.410(14)
C6 H6 0.9500
C7 N2 1.406(11)
C8 C13 1.394(11)
C8 C9 1.398(13)
C8 N1 1.414(10)
C9 O1 1.357(10)
C9 C10 1.448(12)
C10 C11 1.379(12)
C10 C14 1.544(13)
C11 C12 1.407(13)
C11 H11 0.9500
C12 C13 1.372(12)
C12 C18 1.532(12)
C13 H13 0.9500
C14 C16 1.534(15)
C14 C17 1.536(13)
C14 C15 1.538(14)
C15 H15A 0.9800
C15 H15B 0.9800
C15 H15C 0.9800
C16 H16A 0.9800
C16 H16B 0.9800
C16 H16C 0.9800
C17 H17A 0.9800
C17 H17B 0.9800
C17 H17C 0.9800
C18 C20 1.501(15)
C18 C21 1.529(14)
C18 C19 1.566(13)
C19 H19A 0.9800
C19 H19B 0.9800
C19 H19C 0.9800
C20 H20A 0.9800
C20 H20B 0.9800
C20 H20C 0.9800
C21 H21A 0.9800
C21 H21B 0.9800
C21 H21C 0.9800
C22 C27 1.356(12)
C22 C23 1.388(12)
C22 N2 1.454(10)
C23 O2 1.368(11)
C23 C24 1.395(12)
C24 C25 1.388(13)
C24 C28 1.548(13)
C25 C26 1.389(12)
C25 H25 0.9500
C26 C27 1.368(11)
C26 C32 1.559(13)
C27 H27 0.9500
C28 C29 1.465(18)
C28 C31 1.516(19)
C28 C30 1.571(15)
C29 H29A 0.9800
C29 H29B 0.9800
C29 H29C 0.9800
C30 H30A 0.9800
C30 H30B 0.9800
C30 H30C 0.9800
C31 H31A 0.9800
C31 H31B 0.9800
C31 H31C 0.9800
C32 C33 1.516(15)
C32 C34 1.529(14)
C32 C35 1.531(13)
C33 H33A 0.9800
C33 H33B 0.9800
C33 H33C 0.9800
C34 H34A 0.9800
C34 H34B 0.9800
C34 H34C 0.9800
C35 H35A 0.9800
C35 H35B 0.9800
C35 H35C 0.9800
C36 S1 1.810(9)
C36 H36A 0.9800
C36 H36B 0.9800
C36 H36C 0.9800
C37 S1 1.768(12)
C37 H37A 0.9800
C37 H37B 0.9800
C37 H37C 0.9800
O1 Pt1 2.016(6)
O2 H2 0.8692
O3 S1 1.468(7)
S1 Pt1 2.201(2)
Pt1 Cl1 2.350(3)

loop_
_geom_hbond_atom_site_label_D
_geom_hbond_atom_site_label_H
_geom_hbond_atom_site_label_A
_geom_hbond_distance_DH
_geom_hbond_distance_HA
_geom_hbond_distance_DA
_geom_hbond_angle_DHA
O2 H2 N2 0.87 2.31 2.799(9) 115.7

loop_
_geom_torsion_atom_site_label_1
_geom_torsion_atom_site_label_2
_geom_torsion_atom_site_label_3
_geom_torsion_atom_site_label_4
_geom_torsion
C7 C2 C3 C4 -1.6(12)
N1 C2 C3 C4 -176.8(8)
C2 C3 C4 C5 0.4(13)
C3 C4 C5 C6 0.8(14)
C4 C5 C6 C7 -0.7(14)
C3 C2 C7 N2 -173.7(7)
N1 C2 C7 N2 2.7(9)
C3 C2 C7 C6 1.7(13)
N1 C2 C7 C6 178.1(8)
C5 C6 C7 C2 -0.5(13)
C5 C6 C7 N2 173.6(9)
C13 C8 C9 O1 -177.5(8)
N1 C8 C9 O1 5.9(12)
C13 C8 C9 C10 4.0(12)
N1 C8 C9 C10 -172.6(7)
O1 C9 C10 C11 -179.0(8)
C8 C9 C10 C11 -0.5(13)
O1 C9 C10 C14 1.3(13)
C8 C9 C10 C14 179.8(8)
C9 C10 C11 C12 -3.2(14)
C14 C10 C11 C12 176.4(9)
C10 C11 C12 C13 3.3(14)
C10 C11 C12 C18 176.3(9)
C11 C12 C13 C8 0.4(13)
C18 C12 C13 C8 -172.4(8)
C9 C8 C13 C12 -4.1(13)
N1 C8 C13 C12 172.6(8)
C11 C10 C14 C16 -115.8(10)
C9 C10 C14 C16 63.9(11)
C11 C10 C14 C17 3.5(14)
C9 C10 C14 C17 -176.9(9)
C11 C10 C14 C15 122.5(10)
C9 C10 C14 C15 -57.8(12)
C13 C12 C18 C20 103.1(11)
C11 C12 C18 C20 -69.5(11)
C13 C12 C18 C21 -19.9(13)
C11 C12 C18 C21 167.6(9)
C13 C12 C18 C19 -138.7(10)
C11 C12 C18 C19 48.7(13)
C27 C22 C23 O2 -175.2(9)
N2 C22 C23 O2 8.5(14)
C27 C22 C23 C24 2.2(15)
N2 C22 C23 C24 -174.1(8)
O2 C23 C24 C25 174.6(9)
C22 C23 C24 C25 -2.8(14)
O2 C23 C24 C28 -2.5(16)
C22 C23 C24 C28 -179.9(10)
C23 C24 C25 C26 1.7(15)
C28 C24 C25 C26 178.8(10)
C24 C25 C26 C27 0.0(14)
C24 C25 C26 C32 -176.6(9)
C23 C22 C27 C26 -0.4(14)
N2 C22 C27 C26 176.0(8)
C25 C26 C27 C22 -0.7(13)
C32 C26 C27 C22 176.0(8)
C25 C24 C28 C29 129.6(12)
C23 C24 C28 C29 -53.4(16)
C25 C24 C28 C31 -109.5(12)
C23 C24 C28 C31 67.5(14)
C25 C24 C28 C30 9.1(16)
C23 C24 C28 C30 -173.9(11)
C27 C26 C32 C33 153.5(10)
C25 C26 C32 C33 -29.9(14)
C27 C26 C32 C34 -84.9(11)
C25 C26 C32 C34 91.6(10)
C27 C26 C32 C35 33.0(12)
C25 C26 C32 C35 -150.5(9)
N2 C1 N1 C8 174.9(7)
Pt1 C1 N1 C8 2.1(11)
N2 C1 N1 C2 -1.2(9)
Pt1 C1 N1 C2 -174.0(6)
C13 C8 N1 C1 151.3(8)
C9 C8 N1 C1 -32.0(11)
C13 C8 N1 C2 -33.2(11)
C9 C8 N1 C2 143.6(8)
C3 C2 N1 C1 174.8(9)
C7 C2 N1 C1 -1.0(9)
C3 C2 N1 C8 -1.2(14)
C7 C2 N1 C8 -177.0(7)
N1 C1 N2 C7 3.0(9)
Pt1 C1 N2 C7 175.4(6)
N1 C1 N2 C22 -157.9(7)
Pt1 C1 N2 C22 14.6(13)
C2 C7 N2 C1 -3.6(10)
C6 C7 N2 C1 -178.4(9)
C2 C7 N2 C22 158.2(8)
C6 C7 N2 C22 -16.6(14)
C27 C22 N2 C1 54.5(12)
C23 C22 N2 C1 -129.0(10)
C27 C22 N2 C7 -104.3(10)
C23 C22 N2 C7 72.2(11)
C8 C9 O1 Pt1 43.7(10)
C10 C9 O1 Pt1 -137.9(7)
N2 C1 Pt1 O1 -138.3(8)
N1 C1 Pt1 O1 33.0(7)
N2 C1 Pt1 S1 47.5(8)
N1 C1 Pt1 S1 -141.2(7)
C9 O1 Pt1 C1 -54.0(6)
C9 O1 Pt1 Cl1 132.4(6)
O3 S1 Pt1 C1 13.2(4)
C37 S1 Pt1 C1 135.0(4)
C36 S1 Pt1 C1 -112.9(5)
O3 S1 Pt1 Cl1 -172.6(3)
C37 S1 Pt1 Cl1 -50.8(4)
C36 S1 Pt1 Cl1 61.3(5)

loop_
_platon_squeeze_void_nr
_platon_squeeze_void_average_x
_platon_squeeze_void_average_y
_platon_squeeze_void_average_z
_platon_squeeze_void_volume
_platon_squeeze_void_count_electrons
1 0.000 -0.168 0.250 343.3 126.6
2 0.000 0.168 0.750 343.3 138.7
3 0.500 0.332 0.250 343.3 126.6
4 0.500 0.668 0.750 343.3 138.7
